data_1512742
loop_
_publ_author_name
'Lakshmi Kanta Das'
'Michael G.B. Drew'
'Ashutosh Ghosh'

_publ_section_title
;
 Hetero-metallic trinuclear nickel(II)-cadmium(II) complexes of a
 salicylaldimine ligand with thiocyanate, cyanate and azide ions:
 Isolation of a pair of polymorphs with thiocyanate ion
;
_journal_name_full
;
Inorganica Chimica Acta
;
_journal_page_first 247
_journal_page_last 254
_journal_volume 393
_journal_year 2012
_chemical_formula_sum 'C36 H32 Cd N6 Ni2 O6'
_chemical_formula_weight 874.50
_space_group_IT_number 2
_symmetry_cell_setting triclinic
_symmetry_space_group_name_Hall '-P 1'
_symmetry_space_group_name_H-M 'P -1'
_atom_sites_solution_hydrogens geom
_atom_sites_solution_primary direct
_atom_sites_solution_secondary difmap
_cell_angle_alpha 90.774(5)
_cell_angle_beta 100.150(5)
_cell_angle_gamma 90.465(5)
_cell_formula_units_Z 2
_cell_length_a 9.985(5)
_cell_length_b 11.982(5)
_cell_length_c 13.895(5)
_cell_measurement_reflns_used 12492
_cell_measurement_temperature 293(2)
_cell_measurement_theta_max 27.15
_cell_measurement_theta_min 1.49
_cell_volume 1636.1(12)
_computing_cell_refinement 'Bruker SMART'
_computing_data_collection 'Bruker SMART'
_computing_data_reduction 'Bruker SAINT'
_computing_molecular_graphics PLATON(Spek,2004)
_computing_structure_refinement 'SHELXL-97 (Sheldrick, 1997)'
_computing_structure_solution 'SHELXS-97 (Sheldrick, 1997)'
_diffrn_ambient_temperature 293(2)
_diffrn_measured_fraction_theta_full 0.879
_diffrn_measured_fraction_theta_max 0.879
_diffrn_radiation_monochromator graphite
_diffrn_radiation_source 'fine-focus sealed tube'
_diffrn_radiation_type MoK\a
_diffrn_radiation_wavelength 0.71073
_diffrn_reflns_av_R_equivalents 0.0223
_diffrn_reflns_av_sigmaI/netI 0.0362
_diffrn_reflns_limit_h_max 12
_diffrn_reflns_limit_h_min -12
_diffrn_reflns_limit_k_max 14
_diffrn_reflns_limit_k_min -15
_diffrn_reflns_limit_l_max 16
_diffrn_reflns_limit_l_min -16
_diffrn_reflns_number 12492
_diffrn_reflns_theta_full 27.15
_diffrn_reflns_theta_max 27.15
_diffrn_reflns_theta_min 1.49
_exptl_absorpt_coefficient_mu 1.842
_exptl_absorpt_correction_T_max 0.7096
_exptl_absorpt_correction_T_min 0.6266
_exptl_absorpt_correction_type empirical
_exptl_absorpt_process_details SADABS
_exptl_crystal_colour Red
_exptl_crystal_density_diffrn 1.775
_exptl_crystal_density_method 'not measured'
_exptl_crystal_description Rectangular
_exptl_crystal_F_000 884
_exptl_crystal_size_max 0.28
_exptl_crystal_size_mid 0.24
_exptl_crystal_size_min 0.20
_refine_diff_density_max 1.334
_refine_diff_density_min -0.796
_refine_diff_density_rms 0.083
_refine_ls_extinction_method none
_refine_ls_goodness_of_fit_ref 1.059
_refine_ls_hydrogen_treatment constr
_refine_ls_matrix_type full
_refine_ls_number_parameters 462
_refine_ls_number_reflns 6371
_refine_ls_number_restraints 4
_refine_ls_restrained_S_all 1.061
_refine_ls_R_factor_all 0.0531
_refine_ls_R_factor_gt 0.0408
_refine_ls_shift/su_max 0.001
_refine_ls_shift/su_mean 0.000
_refine_ls_structure_factor_coef Fsqd
_refine_ls_weighting_details
;
  w=1/[\s^2^(Fo^2^)+(0.0589P)^2^+1.4255P] where P=(Fo^2^+2Fc^2^)/3 
;
_refine_ls_weighting_scheme calc
_refine_ls_wR_factor_gt 0.1068
_refine_ls_wR_factor_ref 0.1146
_reflns_number_gt 5160
_reflns_number_total 6371
_reflns_threshold_expression >2sigma(I)
_cod_data_source_file ICA-2013-394-247-254-3.cif
_cod_data_source_block 2
_cod_original_sg_symbol_H-M P-1
_cod_database_code 1512742

loop_
_symmetry_equiv_pos_as_xyz
'x, y, z'
'-x, -y, -z'

loop_
_atom_site_label
_atom_site_type_symbol
_atom_site_fract_x
_atom_site_fract_y
_atom_site_fract_z
_atom_site_U_iso_or_equiv
_atom_site_adp_type
_atom_site_occupancy
_atom_site_symmetry_multiplicity
_atom_site_calc_flag
_atom_site_refinement_flags
Ni3 Ni 0.35816(5) 0.21838(5) 0.10167(4) 0.04250(15) Uani 1 1 d .
Ni2 Ni 0.45259(5) 0.37055(4) 0.43293(4) 0.04000(15) Uani 1 1 d .
Cd1 Cd 0.63201(3) 0.24974(3) 0.27971(2) 0.04262(12) Uani 1 1 d .
O41 O 0.4027(3) 0.1929(3) 0.2347(2) 0.0440(7) Uani 1 1 d .
C42 C 0.3211(4) 0.1547(4) 0.2926(3) 0.0433(10) Uani 1 1 d .
C43 C 0.3760(5) 0.1021(4) 0.3795(3) 0.0575(12) Uani 1 1 d .
H43 H 0.4696 0.0940 0.3967 0.069 Uiso 1 1 calc R
C44 C 0.2906(6) 0.0618(4) 0.4402(4) 0.0683(15) Uani 1 1 d .
H44 H 0.3283 0.0263 0.4976 0.082 Uiso 1 1 calc R
C45 C 0.1523(7) 0.0729(5) 0.4176(5) 0.0763(18) Uani 1 1 d .
H45 H 0.0970 0.0452 0.4592 0.092 Uiso 1 1 calc R
C46 C 0.0966(5) 0.1249(5) 0.3339(5) 0.0715(17) Uani 1 1 d .
H46 H 0.0028 0.1340 0.3193 0.086 Uiso 1 1 calc R
C47 C 0.1792(4) 0.1654(4) 0.2686(4) 0.0523(12) Uani 1 1 d .
C48 C 0.1187(5) 0.2224(4) 0.1828(4) 0.0589(13) Uani 1 1 d .
H48 H 0.0278 0.2415 0.1786 0.071 Uiso 1 1 calc R
N49 N 0.1756(4) 0.2501(3) 0.1107(3) 0.0542(10) Uani 1 1 d .
C50 C 0.0896(6) 0.3161(6) 0.0324(5) 0.086(2) Uani 1 1 d .
H50A H -0.0039 0.3161 0.0428 0.104 Uiso 1 1 calc R
H50B H 0.1221 0.3928 0.0352 0.104 Uiso 1 1 calc R
C51 C 0.0963(10) 0.2660(10) -0.0652(6) 0.153(4) Uani 1 1 d .
H51A H 0.0678 0.1885 -0.0641 0.183 Uiso 1 1 calc R
H51B H 0.0290 0.3030 -0.1128 0.183 Uiso 1 1 calc R
C52 C 0.2143(7) 0.2683(8) -0.0988(5) 0.115(3) Uani 1 1 d .
H52A H 0.2371 0.3455 -0.1091 0.138 Uiso 1 1 calc R
H52B H 0.2002 0.2306 -0.1621 0.138 Uiso 1 1 calc R
N53 N 0.3329(4) 0.2172(4) -0.0363(3) 0.0611(11) Uani 1 1 d .
C54 C 0.4164(6) 0.1681(5) -0.0841(3) 0.0620(13) Uani 1 1 d .
H54 H 0.3871 0.1583 -0.1511 0.074 Uiso 1 1 calc R
C55 C 0.5477(5) 0.1275(4) -0.0457(3) 0.0479(10) Uani 1 1 d .
C56 C 0.6236(6) 0.0721(4) -0.1089(4) 0.0624(14) Uani 1 1 d .
H56 H 0.5818 0.0547 -0.1726 0.075 Uiso 1 1 calc R
C57 C 0.7553(7) 0.0440(4) -0.0789(4) 0.0679(15) Uani 1 1 d .
H57 H 0.8033 0.0073 -0.1212 0.082 Uiso 1 1 calc R
C58 C 0.8175(6) 0.0708(4) 0.0163(4) 0.0614(13) Uani 1 1 d .
H58 H 0.9080 0.0521 0.0372 0.074 Uiso 1 1 calc R
C59 C 0.7479(5) 0.1241(4) 0.0798(3) 0.0510(11) Uani 1 1 d .
H59 H 0.7918 0.1409 0.1431 0.061 Uiso 1 1 calc R
C60 C 0.6115(4) 0.1537(3) 0.0505(3) 0.0415(9) Uani 1 1 d .
O61 O 0.5458(3) 0.2066(3) 0.1118(2) 0.0472(7) Uani 1 1 d .
O11 O 0.6243(3) 0.3068(3) 0.44135(19) 0.0466(7) Uani 1 1 d .
C12 C 0.7102(4) 0.2711(3) 0.5177(3) 0.0423(9) Uani 1 1 d .
C13 C 0.8457(5) 0.2486(4) 0.5093(3) 0.0515(11) Uani 1 1 d .
H13 H 0.8749 0.2605 0.4502 0.062 Uiso 1 1 calc R
C14 C 0.9351(5) 0.2092(4) 0.5878(4) 0.0591(13) Uani 1 1 d .
H14 H 1.0244 0.1943 0.5812 0.071 Uiso 1 1 calc R
C15 C 0.8946(6) 0.1913(5) 0.6761(4) 0.0698(15) Uani 1 1 d .
H15 H 0.9562 0.1648 0.7288 0.084 Uiso 1 1 calc R
C16 C 0.7641(6) 0.2126(5) 0.6860(4) 0.0679(15) Uani 1 1 d .
H16 H 0.7368 0.1992 0.7455 0.082 Uiso 1 1 calc R
C17 C 0.6691(5) 0.2548(4) 0.6076(3) 0.0503(11) Uani 1 1 d .
C18 C 0.5363(5) 0.2817(4) 0.6219(3) 0.0554(12) Uani 1 1 d .
H18 H 0.5164 0.2635 0.6827 0.067 Uiso 1 1 calc R
N19 N 0.4387(4) 0.3278(3) 0.5630(3) 0.0511(9) Uani 1 1 d .
C20 C 0.3128(6) 0.3414(6) 0.6061(4) 0.0838(19) Uani 1 1 d .
H20A H 0.2653 0.2700 0.6016 0.101 Uiso 1 1 calc R
H20B H 0.3396 0.3601 0.6750 0.101 Uiso 1 1 calc R
C21 C 0.2193(6) 0.4240(6) 0.5623(5) 0.089(2) Uani 1 1 d .
H21A H 0.2638 0.4965 0.5721 0.107 Uiso 1 1 calc R
H21B H 0.1423 0.4252 0.5963 0.107 Uiso 1 1 calc R
C22 C 0.1693(6) 0.4075(7) 0.4598(5) 0.089(2) Uani 1 1 d .
H22A H 0.0938 0.4574 0.4399 0.107 Uiso 1 1 calc R
H22B H 0.1353 0.3315 0.4485 0.107 Uiso 1 1 calc R
N23 N 0.2742(4) 0.4277(3) 0.3988(3) 0.0551(10) Uani 1 1 d .
C24 C 0.2295(5) 0.4798(4) 0.3194(4) 0.0626(13) Uani 1 1 d .
H24 H 0.1396 0.5029 0.3116 0.075 Uiso 1 1 calc R
C25 C 0.3003(5) 0.5069(4) 0.2417(4) 0.0511(11) Uani 1 1 d .
C26 C 0.2336(6) 0.5701(5) 0.1645(4) 0.0699(15) Uani 1 1 d .
H26 H 0.1442 0.5915 0.1643 0.084 Uiso 1 1 calc R
C27 C 0.2963(6) 0.6012(5) 0.0894(4) 0.0697(15) Uani 1 1 d .
H27 H 0.2509 0.6441 0.0389 0.084 Uiso 1 1 calc R
C28 C 0.4278(6) 0.5679(4) 0.0898(4) 0.0607(13) Uani 1 1 d .
H28 H 0.4720 0.5891 0.0393 0.073 Uiso 1 1 calc R
C29 C 0.4950(5) 0.5033(4) 0.1644(3) 0.0556(12) Uani 1 1 d .
H29 H 0.5836 0.4809 0.1629 0.067 Uiso 1 1 calc R
C30 C 0.4324(4) 0.4711(3) 0.2416(3) 0.0438(10) Uani 1 1 d .
O31 O 0.4984(3) 0.4095(2) 0.3126(2) 0.0452(7) Uani 1 1 d .
C1 C 0.8517(6) 0.4179(4) 0.2295(5) 0.076(2) Uani 1 1 d D
C2 C 0.7263(5) 0.0029(3) 0.3119(3) 0.0513(12) Uani 1 1 d D
N1 N 0.8113(5) 0.3467(4) 0.2478(4) 0.0642(13) Uani 1 1 d D
N2 N 0.7126(5) 0.0844(3) 0.3221(3) 0.0695(13) Uani 1 1 d D
O2 O 0.7556(9) -0.0972(4) 0.3012(4) 0.166(3) Uani 1 1 d D
O1 O 0.9116(7) 0.5021(6) 0.2052(8) 0.215(5) Uani 1 1 d D

loop_
_atom_site_aniso_label
_atom_site_aniso_U_11
_atom_site_aniso_U_22
_atom_site_aniso_U_33
_atom_site_aniso_U_23
_atom_site_aniso_U_13
_atom_site_aniso_U_12
Ni3 0.0327(3) 0.0518(3) 0.0407(3) 0.0021(2) 0.0000(2) 0.0004(2)
Ni2 0.0354(3) 0.0469(3) 0.0397(3) -0.0054(2) 0.0126(2) 0.0011(2)
Cd1 0.03200(17) 0.0619(2) 0.03404(17) -0.00336(13) 0.00607(12) 0.00667(14)
O41 0.0325(15) 0.0615(19) 0.0389(15) 0.0008(13) 0.0087(12) -0.0004(13)
C42 0.039(2) 0.047(2) 0.046(2) -0.0109(19) 0.0135(19) -0.0019(18)
C43 0.063(3) 0.064(3) 0.051(3) -0.001(2) 0.024(2) -0.003(2)
C44 0.091(4) 0.060(3) 0.062(3) -0.001(2) 0.036(3) -0.006(3)
C45 0.087(4) 0.074(4) 0.081(4) -0.020(3) 0.052(4) -0.027(3)
C46 0.049(3) 0.077(4) 0.097(4) -0.035(3) 0.041(3) -0.024(3)
C47 0.040(2) 0.057(3) 0.063(3) -0.020(2) 0.018(2) -0.005(2)
C48 0.029(2) 0.068(3) 0.079(4) -0.024(3) 0.007(2) 0.004(2)
N49 0.037(2) 0.054(2) 0.066(3) -0.0085(19) -0.0063(19) 0.0059(17)
C50 0.058(3) 0.089(4) 0.100(5) -0.006(4) -0.021(3) 0.025(3)
C51 0.127(8) 0.231(12) 0.090(6) 0.037(7) -0.015(5) 0.098(8)
C52 0.066(4) 0.191(9) 0.077(5) 0.028(5) -0.018(4) 0.030(5)
N53 0.049(2) 0.081(3) 0.048(2) 0.013(2) -0.0089(19) -0.002(2)
C54 0.072(4) 0.076(4) 0.035(2) 0.005(2) 0.001(2) -0.015(3)
C55 0.063(3) 0.047(2) 0.034(2) 0.0041(18) 0.010(2) -0.008(2)
C56 0.094(4) 0.051(3) 0.043(3) -0.010(2) 0.017(3) -0.016(3)
C57 0.092(4) 0.056(3) 0.064(3) -0.010(2) 0.035(3) 0.010(3)
C58 0.063(3) 0.063(3) 0.063(3) -0.003(2) 0.025(3) 0.009(3)
C59 0.052(3) 0.057(3) 0.047(2) -0.002(2) 0.014(2) 0.000(2)
C60 0.044(2) 0.047(2) 0.035(2) 0.0021(17) 0.0129(18) -0.0043(19)
O61 0.0355(16) 0.071(2) 0.0346(15) -0.0040(14) 0.0063(12) 0.0004(14)
O11 0.0396(16) 0.069(2) 0.0323(14) 0.0021(13) 0.0081(12) 0.0102(14)
C12 0.048(2) 0.042(2) 0.035(2) -0.0044(17) 0.0043(18) -0.0003(19)
C13 0.044(3) 0.066(3) 0.042(2) -0.004(2) 0.002(2) 0.004(2)
C14 0.052(3) 0.065(3) 0.055(3) -0.008(2) -0.006(2) 0.010(2)
C15 0.088(4) 0.066(3) 0.046(3) -0.001(2) -0.014(3) 0.015(3)
C16 0.093(4) 0.072(4) 0.038(3) 0.001(2) 0.008(3) 0.012(3)
C17 0.064(3) 0.047(3) 0.039(2) -0.0034(19) 0.007(2) -0.001(2)
C18 0.074(3) 0.057(3) 0.041(2) -0.001(2) 0.025(2) -0.004(2)
N19 0.051(2) 0.061(2) 0.045(2) -0.0069(18) 0.0195(18) -0.0047(19)
C20 0.063(4) 0.134(6) 0.063(3) 0.003(4) 0.034(3) 0.000(4)
C21 0.069(4) 0.104(5) 0.108(5) -0.026(4) 0.054(4) -0.003(4)
C22 0.045(3) 0.134(6) 0.094(5) 0.018(4) 0.029(3) 0.017(3)
N23 0.040(2) 0.061(2) 0.069(3) 0.002(2) 0.0227(19) 0.0058(18)
C24 0.044(3) 0.063(3) 0.084(4) 0.008(3) 0.019(3) 0.015(2)
C25 0.046(3) 0.045(2) 0.061(3) 0.004(2) 0.007(2) 0.010(2)
C26 0.058(3) 0.066(3) 0.083(4) 0.015(3) 0.002(3) 0.016(3)
C27 0.075(4) 0.060(3) 0.071(4) 0.018(3) 0.001(3) 0.019(3)
C28 0.072(4) 0.053(3) 0.057(3) 0.008(2) 0.012(3) 0.004(3)
C29 0.054(3) 0.063(3) 0.050(3) 0.005(2) 0.010(2) 0.015(2)
C30 0.041(2) 0.043(2) 0.047(2) -0.0044(19) 0.0048(19) 0.0037(18)
O31 0.0391(16) 0.0562(18) 0.0420(16) 0.0040(13) 0.0111(13) 0.0119(14)
C1 0.042(4) 0.118(6) 0.068(4) -0.005(4) 0.005(3) 0.041(4)
C2 0.057(3) 0.066(3) 0.027(2) 0.007(2) -0.004(2) -0.005(3)
N1 0.045(3) 0.093(4) 0.055(3) -0.017(3) 0.010(2) 0.022(3)
N2 0.059(3) 0.102(4) 0.048(2) 0.019(3) 0.007(2) 0.018(3)
O2 0.288(9) 0.075(3) 0.111(4) -0.014(3) -0.029(5) 0.045(5)
O1 0.117(5) 0.146(6) 0.387(14) 0.121(8) 0.049(7) -0.027(4)

loop_
_atom_type_symbol
_atom_type_description
_atom_type_scat_dispersion_real
_atom_type_scat_dispersion_imag
_atom_type_scat_source
C C 0.0033 0.0016 'International Tables Vol C Tables 4.2.6.8 and 6.1.1.4'
H H 0.0000 0.0000 'International Tables Vol C Tables 4.2.6.8 and 6.1.1.4'
N N 0.0061 0.0033 'International Tables Vol C Tables 4.2.6.8 and 6.1.1.4'
O O 0.0106 0.0060 'International Tables Vol C Tables 4.2.6.8 and 6.1.1.4'
Ni Ni 0.3393 1.1124 'International Tables Vol C Tables 4.2.6.8 and 6.1.1.4'
Cd Cd -0.8075 1.2024 'International Tables Vol C Tables 4.2.6.8 and 6.1.1.4'
S S 0.1246 0.1234 'International Tables Vol C Tables 4.2.6.8 and 6.1.1.4'

loop_
_geom_angle_atom_site_label_1
_geom_angle_atom_site_label_2
_geom_angle_atom_site_label_3
_geom_angle
O41 Ni3 O61 81.25(12)
O41 Ni3 N53 168.20(17)
O61 Ni3 N53 91.71(16)
O41 Ni3 N49 92.08(16)
O61 Ni3 N49 169.26(15)
N53 Ni3 N49 96.20(18)
O11 Ni2 O31 78.35(12)
O11 Ni2 N23 169.06(15)
O31 Ni2 N23 92.68(15)
O11 Ni2 N19 92.43(15)
O31 Ni2 N19 170.13(15)
N23 Ni2 N19 96.86(18)
N2 Cd1 N1 104.68(18)
N2 Cd1 O11 93.93(14)
N1 Cd1 O11 102.00(14)
N2 Cd1 O41 96.44(15)
N1 Cd1 O41 149.73(15)
O11 Cd1 O41 97.85(10)
N2 Cd1 O61 97.60(14)
N1 Cd1 O61 94.16(14)
O11 Cd1 O61 157.08(10)
O41 Cd1 O61 61.27(9)
N2 Cd1 O31 148.99(14)
N1 Cd1 O31 96.62(14)
O11 Cd1 O31 59.27(10)
O41 Cd1 O31 74.27(10)
O61 Cd1 O31 103.11(10)
C42 O41 Ni3 127.1(3)
C42 O41 Cd1 127.4(3)
Ni3 O41 Cd1 105.43(12)
O41 C42 C43 119.9(4)
O41 C42 C47 121.4(4)
C43 C42 C47 118.6(4)
C44 C43 C42 120.0(5)
C44 C43 H43 120.0
C42 C43 H43 120.0
C45 C44 C43 121.6(6)
C45 C44 H44 119.2
C43 C44 H44 119.2
C46 C45 C44 119.5(5)
C46 C45 H45 120.3
C44 C45 H45 120.3
C45 C46 C47 121.0(5)
C45 C46 H46 119.5
C47 C46 H46 119.5
C42 C47 C46 119.2(5)
C42 C47 C48 120.8(4)
C46 C47 C48 119.9(5)
N49 C48 C47 127.2(4)
N49 C48 H48 116.4
C47 C48 H48 116.4
C48 N49 C50 115.8(4)
C48 N49 Ni3 124.2(3)
C50 N49 Ni3 120.0(4)
C51 C50 N49 109.7(5)
C51 C50 H50A 109.7
N49 C50 H50A 109.7
C51 C50 H50B 109.7
N49 C50 H50B 109.7
H50A C50 H50B 108.2
C52 C51 C50 119.5(9)
C52 C51 H51A 107.4
C50 C51 H51A 107.4
C52 C51 H51B 107.4
C50 C51 H51B 107.4
H51A C51 H51B 107.0
C51 C52 N53 116.6(7)
C51 C52 H52A 108.1
N53 C52 H52A 108.1
C51 C52 H52B 108.1
N53 C52 H52B 108.1
H52A C52 H52B 107.3
C54 N53 C52 114.4(5)
C54 N53 Ni3 122.3(3)
C52 N53 Ni3 123.2(4)
N53 C54 C55 127.1(4)
N53 C54 H54 116.4
C55 C54 H54 116.4
C60 C55 C54 121.3(4)
C60 C55 C56 118.9(5)
C54 C55 C56 119.3(4)
C57 C56 C55 121.7(5)
C57 C56 H56 119.2
C55 C56 H56 119.2
C56 C57 C58 118.9(5)
C56 C57 H57 120.5
C58 C57 H57 120.5
C59 C58 C57 121.3(5)
C59 C58 H58 119.4
C57 C58 H58 119.4
C58 C59 C60 120.8(5)
C58 C59 H59 119.6
C60 C59 H59 119.6
O61 C60 C59 120.4(4)
O61 C60 C55 121.2(4)
C59 C60 C55 118.4(4)
C60 O61 Ni3 126.8(3)
C60 O61 Cd1 126.2(3)
Ni3 O61 Cd1 103.97(12)
C12 O11 Ni2 130.6(3)
C12 O11 Cd1 123.2(2)
Ni2 O11 Cd1 103.91(12)
O11 C12 C17 121.2(4)
O11 C12 C13 119.9(4)
C17 C12 C13 119.0(4)
C14 C13 C12 120.3(4)
C14 C13 H13 119.8
C12 C13 H13 119.8
C13 C14 C15 121.0(5)
C13 C14 H14 119.5
C15 C14 H14 119.5
C16 C15 C14 119.7(5)
C16 C15 H15 120.2
C14 C15 H15 120.2
C15 C16 C17 121.2(5)
C15 C16 H16 119.4
C17 C16 H16 119.4
C12 C17 C18 121.4(4)
C12 C17 C16 118.8(5)
C18 C17 C16 119.8(4)
N19 C18 C17 129.6(4)
N19 C18 H18 115.2
C17 C18 H18 115.2
C18 N19 C20 113.0(4)
C18 N19 Ni2 123.4(3)
C20 N19 Ni2 123.6(4)
C21 C20 N19 116.1(5)
C21 C20 H20A 108.3
N19 C20 H20A 108.3
C21 C20 H20B 108.3
N19 C20 H20B 108.3
H20A C20 H20B 107.4
C20 C21 C22 115.0(6)
C20 C21 H21A 108.5
C22 C21 H21A 108.5
C20 C21 H21B 108.5
C22 C21 H21B 108.5
H21A C21 H21B 107.5
C21 C22 N23 113.1(5)
C21 C22 H22A 109.0
N23 C22 H22A 109.0
C21 C22 H22B 109.0
N23 C22 H22B 109.0
H22A C22 H22B 107.8
C24 N23 C22 113.6(4)
C24 N23 Ni2 124.7(3)
C22 N23 Ni2 121.5(4)
N23 C24 C25 128.4(4)
N23 C24 H24 115.8
C25 C24 H24 115.8
C30 C25 C26 120.0(5)
C30 C25 C24 121.5(4)
C26 C25 C24 118.5(4)
C27 C26 C25 121.5(5)
C27 C26 H26 119.2
C25 C26 H26 119.2
C26 C27 C28 118.8(5)
C26 C27 H27 120.6
C28 C27 H27 120.6
C27 C28 C29 120.8(5)
C27 C28 H28 119.6
C29 C28 H28 119.6
C28 C29 C30 121.1(5)
C28 C29 H29 119.4
C30 C29 H29 119.4
O31 C30 C29 120.3(4)
O31 C30 C25 121.9(4)
C29 C30 C25 117.7(4)
C30 O31 Ni2 130.2(3)
C30 O31 Cd1 122.0(2)
Ni2 O31 Cd1 101.07(12)
N1 C1 O1 174.7(8)
N2 C2 O2 174.4(7)
C1 N1 Cd1 150.0(6)
C2 N2 Cd1 154.6(5)

loop_
_geom_bond_atom_site_label_1
_geom_bond_atom_site_label_2
_geom_bond_distance
Ni3 O41 1.853(3)
Ni3 O61 1.861(3)
Ni3 N53 1.889(4)
Ni3 N49 1.890(4)
Ni2 O11 1.868(3)
Ni2 O31 1.874(3)
Ni2 N23 1.897(4)
Ni2 N19 1.914(4)
Cd1 N2 2.194(4)
Cd1 N1 2.238(5)
Cd1 O11 2.353(3)
Cd1 O41 2.357(3)
Cd1 O61 2.388(3)
Cd1 O31 2.426(3)
O41 C42 1.326(5)
C42 C43 1.395(7)
C42 C47 1.405(6)
C43 C44 1.389(7)
C43 H43 0.9300
C44 C45 1.369(8)
C44 H44 0.9300
C45 C46 1.359(8)
C45 H45 0.9300
C46 C47 1.418(7)
C46 H46 0.9300
C47 C48 1.423(7)
C48 N49 1.282(7)
C48 H48 0.9300
N49 C50 1.500(7)
C50 C51 1.488(11)
C50 H50A 0.9700
C50 H50B 0.9700
C51 C52 1.342(11)
C51 H51A 0.9700
C51 H51B 0.9700
C52 N53 1.481(7)
C52 H52A 0.9700
C52 H52B 0.9700
N53 C54 1.295(7)
C54 C55 1.418(7)
C54 H54 0.9300
C55 C60 1.405(6)
C55 C56 1.419(7)
C56 C57 1.354(8)
C56 H56 0.9300
C57 C58 1.390(8)
C57 H57 0.9300
C58 C59 1.370(6)
C58 H58 0.9300
C59 C60 1.401(6)
C59 H59 0.9300
C60 O61 1.322(5)
O11 C12 1.320(5)
C12 C17 1.396(6)
C12 C13 1.407(6)
C13 C14 1.374(6)
C13 H13 0.9300
C14 C15 1.378(8)
C14 H14 0.9300
C15 C16 1.360(8)
C15 H15 0.9300
C16 C17 1.415(7)
C16 H16 0.9300
C17 C18 1.414(7)
C18 N19 1.289(6)
C18 H18 0.9300
N19 C20 1.494(6)
C20 C21 1.432(9)
C20 H20A 0.9700
C20 H20B 0.9700
C21 C22 1.434(9)
C21 H21A 0.9700
C21 H21B 0.9700
C22 N23 1.479(6)
C22 H22A 0.9700
C22 H22B 0.9700
N23 C24 1.286(6)
C24 C25 1.431(7)
C24 H24 0.9300
C25 C30 1.391(6)
C25 C26 1.395(7)
C26 C27 1.362(8)
C26 H26 0.9300
C27 C28 1.375(7)
C27 H27 0.9300
C28 C29 1.380(6)
C28 H28 0.9300
C29 C30 1.391(6)
C29 H29 0.9300
C30 O31 1.323(5)
C1 N1 0.9958(11)
C1 O1 1.2494(11)
C2 N2 0.9980(11)
C2 O2 1.2504(11)
